data_4120798
loop_
_publ_author_name
'Takahiro Shiba'
'Takuya Kurahashi'
'Seijiro Matsubara'

_publ_section_title
;
 Nickel-Catalyzed Decarbonylative Alkylidenation of Phthalimides with
 Trimethylsilyl-Substituted Alkynes
;
_journal_name_full 'Journal of the American Chemical Society'
_journal_page_first 13636
_journal_page_last 13639
_journal_paper_doi 10.1021/ja4068172
_journal_volume 135
_journal_year 2013
_chemical_formula_sum 'C20 H28 N2 O Si2'
_chemical_formula_weight 368.62
_chemical_name_systematic
; 
 ? 
;
_space_group_IT_number 14
_symmetry_cell_setting monoclinic
_symmetry_space_group_name_Hall '-P 2ybc'
_symmetry_space_group_name_H-M 'P 1 21/c 1'
_atom_sites_solution_hydrogens geom
_atom_sites_solution_primary direct
_atom_sites_solution_secondary difmap
_audit_creation_method SHELXL-97
_cell_angle_alpha 90.00
_cell_angle_beta 91.826(3)
_cell_angle_gamma 90.00
_cell_formula_units_Z 4
_cell_length_a 9.6834(17)
_cell_length_b 16.116(3)
_cell_length_c 14.179(2)
_cell_measurement_reflns_used 4952
_cell_measurement_temperature 298(2)
_cell_measurement_theta_max 26.59
_cell_measurement_theta_min 2.45
_cell_volume 2211.6(6)
_computing_cell_refinement 'Bruker SMART'
_computing_data_collection 'Bruker SMART'
_computing_data_reduction 'Bruker SAINT'
_computing_molecular_graphics 'Bruker SHELXTL'
_computing_publication_material 'Bruker SHELXTL'
_computing_structure_refinement 'SHELXL-97 (Sheldrick, 1997)'
_computing_structure_solution 'SHELXS-97 (Sheldrick, 1990)'
_diffrn_ambient_temperature 298(2)
_diffrn_measured_fraction_theta_full 0.992
_diffrn_measured_fraction_theta_max 0.992
_diffrn_measurement_device_type 'CCD area detector'
_diffrn_measurement_method 'phi and omega scans'
_diffrn_radiation_monochromator graphite
_diffrn_radiation_source 'fine-focus sealed tube'
_diffrn_radiation_type MoK\a
_diffrn_radiation_wavelength 0.71073
_diffrn_reflns_av_R_equivalents 0.0251
_diffrn_reflns_av_sigmaI/netI 0.0260
_diffrn_reflns_limit_h_max 9
_diffrn_reflns_limit_h_min -12
_diffrn_reflns_limit_k_max 18
_diffrn_reflns_limit_k_min -20
_diffrn_reflns_limit_l_max 18
_diffrn_reflns_limit_l_min -18
_diffrn_reflns_number 13134
_diffrn_reflns_theta_full 27.06
_diffrn_reflns_theta_max 27.06
_diffrn_reflns_theta_min 1.91
_exptl_absorpt_coefficient_mu 0.170
_exptl_absorpt_correction_T_max 0.9832
_exptl_absorpt_correction_T_min 0.9832
_exptl_absorpt_correction_type none
_exptl_crystal_colour colorless
_exptl_crystal_density_diffrn 1.107
_exptl_crystal_description plate
_exptl_crystal_F_000 792
_exptl_crystal_size_max 0.10
_exptl_crystal_size_mid 0.10
_exptl_crystal_size_min 0.10
_refine_diff_density_max 0.296
_refine_diff_density_min -0.261
_refine_diff_density_rms 0.057
_refine_ls_extinction_method none
_refine_ls_goodness_of_fit_ref 1.052
_refine_ls_hydrogen_treatment constr
_refine_ls_matrix_type full
_refine_ls_number_parameters 232
_refine_ls_number_reflns 4823
_refine_ls_number_restraints 0
_refine_ls_restrained_S_all 1.052
_refine_ls_R_factor_all 0.0635
_refine_ls_R_factor_gt 0.0529
_refine_ls_shift/su_max 0.000
_refine_ls_shift/su_mean 0.000
_refine_ls_structure_factor_coef Fsqd
_refine_ls_weighting_details 'calc w=1/[\s^2^(Fo^2^)+(0.0922P)^2^+0.3009P] where P=(Fo^2^+2Fc^2^)/3'
_refine_ls_weighting_scheme calc
_refine_ls_wR_factor_gt 0.1492
_refine_ls_wR_factor_ref 0.1582
_reflns_number_gt 3858
_reflns_number_total 4823
_reflns_threshold_expression >2sigma(I)
_cod_data_source_file ja4068172_3ag.cif
_cod_data_source_block 3ag
_cod_original_cell_volume 2211.6(7)
_cod_original_formula_sum 'C16 H22.40 N1.60 O0.80 Si1.60'
_cod_database_code 4120798

loop_
_symmetry_equiv_pos_as_xyz
'x, y, z'
'-x, y+1/2, -z+1/2'
'-x, -y, -z'
'x, -y-1/2, z-1/2'

loop_
_atom_site_label
_atom_site_type_symbol
_atom_site_fract_x
_atom_site_fract_y
_atom_site_fract_z
_atom_site_U_iso_or_equiv
_atom_site_adp_type
_atom_site_occupancy
_atom_site_symmetry_multiplicity
_atom_site_calc_flag
_atom_site_refinement_flags
N1 N 0.67903(14) 0.34078(8) 0.20346(10) 0.0509(3) Uani 1 1 d .
N2 N 0.72552(16) 0.40042(8) 0.14210(11) 0.0544(4) Uani 1 1 d .
O1 O 0.52853(16) 0.43146(9) 0.27385(12) 0.0815(4) Uani 1 1 d .
C1 C 0.77501(17) 0.21421(10) 0.12699(11) 0.0489(4) Uani 1 1 d .
C2 C 0.68820(17) 0.25257(9) 0.18518(11) 0.0457(4) Uani 1 1 d .
C3 C 0.58503(16) 0.21788(10) 0.24890(11) 0.0478(4) Uani 1 1 d .
C4 C 0.56770(19) 0.36135(11) 0.25943(13) 0.0571(4) Uani 1 1 d .
C5 C 0.51582(18) 0.28177(11) 0.29315(12) 0.0546(4) Uani 1 1 d .
C6 C 0.8308(2) 0.45451(11) 0.16217(17) 0.0688(5) Uani 1 1 d .
H6 H 0.8811 0.4591 0.2189 0.083 Uiso 1 1 calc R
C7 C 0.55559(19) 0.13634(11) 0.27431(13) 0.0578(4) Uani 1 1 d .
H7 H 0.6030 0.0923 0.2479 0.069 Uiso 1 1 calc R
C8 C 0.90116(19) 0.25599(10) 0.08858(12) 0.0547(4) Uani 1 1 d .
H8A H 0.8825 0.3148 0.0814 0.066 Uiso 1 1 calc R
H8B H 0.9180 0.2337 0.0265 0.066 Uiso 1 1 calc R
C9 C 0.4552(2) 0.12188(13) 0.33905(14) 0.0671(5) Uani 1 1 d .
H9 H 0.4337 0.0675 0.3551 0.080 Uiso 1 1 calc R
C10 C 0.5432(3) 0.09821(14) 0.05428(17) 0.0823(7) Uani 1 1 d .
H10A H 0.5258 0.0839 -0.0107 0.123 Uiso 1 1 calc R
H10B H 0.5003 0.1505 0.0674 0.123 Uiso 1 1 calc R
H10C H 0.5056 0.0561 0.0939 0.123 Uiso 1 1 calc R
C11 C 0.3859(2) 0.18646(15) 0.38057(15) 0.0738(6) Uani 1 1 d .
H11 H 0.3182 0.1749 0.4237 0.089 Uiso 1 1 calc R
C12 C 0.4154(2) 0.26703(14) 0.35918(15) 0.0694(5) Uani 1 1 d .
H12 H 0.3698 0.3106 0.3878 0.083 Uiso 1 1 calc R
C13 C 0.7520(3) 0.47350(14) 0.01453(18) 0.0883(7) Uani 1 1 d .
H13 H 0.7416 0.4940 -0.0466 0.106 Uiso 1 1 calc R
C14 C 0.6766(2) 0.41234(12) 0.05284(15) 0.0684(5) Uani 1 1 d .
H14 H 0.6041 0.3836 0.0231 0.082 Uiso 1 1 calc R
C15 C 0.8479(3) 0.50027(13) 0.0831(2) 0.0863(7) Uani 1 1 d .
H15 H 0.9125 0.5423 0.0760 0.104 Uiso 1 1 calc R
C16 C 0.8161(3) 0.09779(16) -0.0386(2) 0.1043(9) Uani 1 1 d .
H16A H 0.9146 0.0953 -0.0292 0.156 Uiso 1 1 calc R
H16B H 0.7920 0.1453 -0.0765 0.156 Uiso 1 1 calc R
H16C H 0.7843 0.0483 -0.0701 0.156 Uiso 1 1 calc R
C17 C 1.0183(3) 0.2506(2) 0.29196(17) 0.1073(10) Uani 1 1 d .
H17A H 1.1014 0.2487 0.3306 0.161 Uiso 1 1 calc R
H17B H 0.9592 0.2053 0.3083 0.161 Uiso 1 1 calc R
H17C H 0.9714 0.3021 0.3022 0.161 Uiso 1 1 calc R
C18 C 0.8013(3) 0.01901(15) 0.1538(2) 0.1039(9) Uani 1 1 d .
H18A H 0.7263 -0.0162 0.1710 0.156 Uiso 1 1 calc R
H18B H 0.8458 0.0412 0.2098 0.156 Uiso 1 1 calc R
H18C H 0.8669 -0.0126 0.1193 0.156 Uiso 1 1 calc R
C19 C 1.1463(3) 0.1413(2) 0.1423(3) 0.1246(11) Uani 1 1 d .
H19A H 1.2329 0.1382 0.1770 0.187 Uiso 1 1 calc R
H19B H 1.1622 0.1365 0.0760 0.187 Uiso 1 1 calc R
H19C H 1.0874 0.0969 0.1615 0.187 Uiso 1 1 calc R
C20 C 1.1827(3) 0.3275(2) 0.1356(2) 0.1131(10) Uani 1 1 d .
H20A H 1.1549 0.3778 0.1659 0.170 Uiso 1 1 calc R
H20B H 1.1802 0.3355 0.0684 0.170 Uiso 1 1 calc R
H20C H 1.2748 0.3133 0.1566 0.170 Uiso 1 1 calc R
Si1 Si 0.73310(6) 0.10637(3) 0.07825(4) 0.06405(19) Uani 1 1 d .
Si2 Si 1.06236(6) 0.24216(4) 0.16602(4) 0.06474(19) Uani 1 1 d .

loop_
_atom_site_aniso_label
_atom_site_aniso_U_11
_atom_site_aniso_U_22
_atom_site_aniso_U_33
_atom_site_aniso_U_23
_atom_site_aniso_U_13
_atom_site_aniso_U_12
N1 0.0564(8) 0.0373(7) 0.0596(8) -0.0035(6) 0.0112(6) -0.0025(5)
N2 0.0593(8) 0.0369(7) 0.0673(9) -0.0010(6) 0.0091(7) -0.0024(6)
O1 0.0883(10) 0.0513(8) 0.1066(11) -0.0134(7) 0.0303(9) 0.0111(7)
C1 0.0556(9) 0.0404(8) 0.0508(8) 0.0022(6) 0.0049(7) 0.0031(6)
C2 0.0494(8) 0.0370(8) 0.0506(8) 0.0001(6) 0.0013(7) -0.0015(6)
C3 0.0462(8) 0.0471(8) 0.0500(8) -0.0009(7) 0.0018(7) -0.0038(6)
C4 0.0577(10) 0.0504(10) 0.0639(10) -0.0090(8) 0.0100(8) 0.0026(7)
C5 0.0497(9) 0.0555(10) 0.0589(9) -0.0048(8) 0.0070(7) -0.0025(7)
C6 0.0639(11) 0.0464(10) 0.0969(15) -0.0112(10) 0.0139(10) -0.0104(8)
C7 0.0635(10) 0.0494(9) 0.0608(10) 0.0039(8) 0.0086(8) -0.0049(8)
C8 0.0609(10) 0.0447(9) 0.0596(10) 0.0022(7) 0.0160(8) 0.0039(7)
C9 0.0685(12) 0.0674(12) 0.0658(11) 0.0096(9) 0.0094(9) -0.0153(9)
C10 0.0993(17) 0.0680(13) 0.0792(14) -0.0134(10) -0.0049(12) -0.0200(12)
C11 0.0664(12) 0.0883(15) 0.0679(12) 0.0043(11) 0.0196(9) -0.0164(11)
C12 0.0618(12) 0.0761(13) 0.0713(12) -0.0115(10) 0.0198(9) -0.0021(9)
C13 0.119(2) 0.0631(13) 0.0845(15) 0.0191(11) 0.0282(14) 0.0085(13)
C14 0.0828(14) 0.0574(11) 0.0652(11) 0.0038(9) 0.0037(10) 0.0056(10)
C15 0.0912(16) 0.0498(11) 0.1205(19) 0.0042(12) 0.0442(15) -0.0091(10)
C16 0.144(3) 0.0781(16) 0.0936(17) -0.0322(13) 0.0456(17) -0.0133(16)
C17 0.0767(16) 0.177(3) 0.0684(14) 0.0079(15) 0.0068(12) 0.0151(16)
C18 0.1060(19) 0.0546(13) 0.153(3) 0.0276(14) 0.0368(17) 0.0220(12)
C19 0.093(2) 0.112(2) 0.168(3) -0.014(2) -0.005(2) 0.0467(18)
C20 0.0770(16) 0.135(3) 0.128(2) 0.025(2) 0.0046(15) -0.0342(17)
Si1 0.0858(4) 0.0381(3) 0.0693(3) -0.0052(2) 0.0190(3) 0.0013(2)
Si2 0.0529(3) 0.0716(4) 0.0706(4) 0.0037(2) 0.0158(2) 0.0056(2)

loop_
_atom_type_symbol
_atom_type_description
_atom_type_scat_dispersion_real
_atom_type_scat_dispersion_imag
_atom_type_scat_source
C C 0.0033 0.0016 'International Tables Vol C Tables 4.2.6.8 and 6.1.1.4'
H H 0.0000 0.0000 'International Tables Vol C Tables 4.2.6.8 and 6.1.1.4'
N N 0.0061 0.0033 'International Tables Vol C Tables 4.2.6.8 and 6.1.1.4'
O O 0.0106 0.0060 'International Tables Vol C Tables 4.2.6.8 and 6.1.1.4'
Si Si 0.0817 0.0704 'International Tables Vol C Tables 4.2.6.8 and 6.1.1.4'

loop_
_geom_angle_atom_site_label_1
_geom_angle_atom_site_label_2
_geom_angle_atom_site_label_3
_geom_angle
N2 N1 C4 117.70(14)
N2 N1 C2 123.18(13)
C4 N1 C2 112.76(14)
C14 N2 C6 110.00(17)
C14 N2 N1 125.26(15)
C6 N2 N1 124.71(16)
C2 C1 C8 122.93(14)
C2 C1 Si1 120.66(12)
C8 C1 Si1 116.11(11)
C1 C2 N1 127.10(15)
C1 C2 C3 130.40(14)
N1 C2 C3 102.44(13)
C5 C3 C7 118.44(16)
C5 C3 C2 109.93(14)
C7 C3 C2 131.47(15)
O1 C4 N1 124.61(17)
O1 C4 C5 130.53(17)
N1 C4 C5 104.86(14)
C3 C5 C12 122.33(17)
C3 C5 C4 109.06(15)
C12 C5 C4 128.61(17)
C15 C6 N2 106.5(2)
C15 C6 H6 126.7
N2 C6 H6 126.7
C9 C7 C3 119.07(18)
C9 C7 H7 120.5
C3 C7 H7 120.5
C1 C8 Si2 113.55(12)
C1 C8 H8A 108.9
Si2 C8 H8A 108.9
C1 C8 H8B 108.9
Si2 C8 H8B 108.9
H8A C8 H8B 107.7
C7 C9 C11 121.30(19)
C7 C9 H9 119.4
C11 C9 H9 119.4
Si1 C10 H10A 109.5
Si1 C10 H10B 109.5
H10A C10 H10B 109.5
Si1 C10 H10C 109.5
H10A C10 H10C 109.5
H10B C10 H10C 109.5
C12 C11 C9 120.95(18)
C12 C11 H11 119.5
C9 C11 H11 119.5
C11 C12 C5 117.85(19)
C11 C12 H12 121.1
C5 C12 H12 121.1
C14 C13 C15 107.6(2)
C14 C13 H13 126.2
C15 C13 H13 126.2
N2 C14 C13 107.6(2)
N2 C14 H14 126.2
C13 C14 H14 126.2
C6 C15 C13 108.2(2)
C6 C15 H15 125.9
C13 C15 H15 125.9
Si1 C16 H16A 109.5
Si1 C16 H16B 109.5
H16A C16 H16B 109.5
Si1 C16 H16C 109.5
H16A C16 H16C 109.5
H16B C16 H16C 109.5
Si2 C17 H17A 109.5
Si2 C17 H17B 109.5
H17A C17 H17B 109.5
Si2 C17 H17C 109.5
H17A C17 H17C 109.5
H17B C17 H17C 109.5
Si1 C18 H18A 109.5
Si1 C18 H18B 109.5
H18A C18 H18B 109.5
Si1 C18 H18C 109.5
H18A C18 H18C 109.5
H18B C18 H18C 109.5
Si2 C19 H19A 109.5
Si2 C19 H19B 109.5
H19A C19 H19B 109.5
Si2 C19 H19C 109.5
H19A C19 H19C 109.5
H19B C19 H19C 109.5
Si2 C20 H20A 109.5
Si2 C20 H20B 109.5
H20A C20 H20B 109.5
Si2 C20 H20C 109.5
H20A C20 H20C 109.5
H20B C20 H20C 109.5
C10 Si1 C16 106.42(13)
C10 Si1 C18 112.24(12)
C16 Si1 C18 107.28(14)
C10 Si1 C1 109.10(9)
C16 Si1 C1 107.20(10)
C18 Si1 C1 114.17(12)
C19 Si2 C17 110.80(17)
C19 Si2 C20 108.95(17)
C17 Si2 C20 109.51(15)
C19 Si2 C8 110.88(12)
C17 Si2 C8 109.83(10)
C20 Si2 C8 106.78(11)

loop_
_geom_bond_atom_site_label_1
_geom_bond_atom_site_label_2
_geom_bond_distance
N1 N2 1.381(2)
N1 C4 1.399(2)
N1 C2 1.448(2)
N2 C14 1.351(3)
N2 C6 1.365(2)
O1 C4 1.211(2)
C1 C2 1.347(2)
C1 C8 1.511(2)
C1 Si1 1.9091(17)
C2 C3 1.478(2)
C3 C5 1.389(2)
C3 C7 1.395(2)
C4 C5 1.463(3)
C5 C12 1.392(3)
C6 C15 1.356(3)
C6 H6 0.9300
C7 C9 1.378(3)
C7 H7 0.9300
C8 Si2 1.893(2)
C8 H8A 0.9700
C8 H8B 0.9700
C9 C11 1.380(3)
C9 H9 0.9300
C10 Si1 1.864(3)
C10 H10A 0.9600
C10 H10B 0.9600
C10 H10C 0.9600
C11 C12 1.366(3)
C11 H11 0.9300
C12 H12 0.9300
C13 C14 1.351(3)
C13 C15 1.392(4)
C13 H13 0.9300
C14 H14 0.9300
C15 H15 0.9300
C16 Si1 1.870(3)
C16 H16A 0.9600
C16 H16B 0.9600
C16 H16C 0.9600
C17 Si2 1.854(3)
C17 H17A 0.9600
C17 H17B 0.9600
C17 H17C 0.9600
C18 Si1 1.877(2)
C18 H18A 0.9600
C18 H18B 0.9600
C18 H18C 0.9600
C19 Si2 1.854(3)
C19 H19A 0.9600
C19 H19B 0.9600
C19 H19C 0.9600
C20 Si2 1.863(3)
C20 H20A 0.9600
C20 H20B 0.9600
C20 H20C 0.9600
